data_4067652
loop_
_publ_author_name
'Zheng, Pengzhi'
'Hong, Jianquan'
'Liu, Ruiting'
'Zhang, Zhengxing'
'Pang, Zhen'
'Weng, Linhong'
'Zhou, Xigeng'

_publ_section_title
;
 Synthesis and Reactivities of Guanidinate Dianion Complexes of
 Heterobimetallic Lanthanide&#x2212;Lithium Cp2Ln[(CyN)2CNPh]Li(THF)3
;
_journal_issue 5
_journal_name_full Organometallics
_journal_page_first 1284
_journal_paper_doi 10.1021/om9010615
_journal_volume 29
_journal_year 2010
_chemical_formula_sum 'C41 H61 Dy Li N3 O3'
_chemical_formula_weight 813.37
_chemical_name_systematic
; 
 ? 
;
_space_group_IT_number 2
_symmetry_cell_setting triclinic
_symmetry_space_group_name_Hall '-P 1'
_symmetry_space_group_name_H-M 'P -1'
_atom_sites_solution_hydrogens geom
_atom_sites_solution_primary direct
_atom_sites_solution_secondary difmap
_audit_creation_method SHELXL-97
_cell_angle_alpha 100.718(10)
_cell_angle_beta 90.471(10)
_cell_angle_gamma 109.107(8)
_cell_formula_units_Z 2
_cell_length_a 11.056(9)
_cell_length_b 11.539(9)
_cell_length_c 19.324(15)
_cell_measurement_reflns_used 5564
_cell_measurement_temperature 293(2)
_cell_measurement_theta_max 23.614
_cell_measurement_theta_min 3.013
_cell_volume 2282(3)
_computing_cell_refinement 'Bruker SMART'
_computing_data_collection 'Bruker SMART'
_computing_data_reduction 'Bruker SHELXTL'
_computing_molecular_graphics 'Bruker SHELXTL'
_computing_publication_material 'Bruker SHELXTL'
_computing_structure_refinement 'SHELXL-97 (Sheldrick, 1997)'
_computing_structure_solution 'SHELXS-97 (Sheldrick, 1990)'
_diffrn_ambient_temperature 293(2)
_diffrn_measured_fraction_theta_full 0.975
_diffrn_measured_fraction_theta_max 0.975
_diffrn_measurement_device_type 'CCD area detector'
_diffrn_measurement_method 'phi and omega scans'
_diffrn_radiation_monochromator graphite
_diffrn_radiation_source 'fine-focus sealed tube'
_diffrn_radiation_type MoK\a
_diffrn_radiation_wavelength 0.71073
_diffrn_reflns_av_R_equivalents 0.0621
_diffrn_reflns_av_sigmaI/netI 0.0531
_diffrn_reflns_limit_h_max 13
_diffrn_reflns_limit_h_min -11
_diffrn_reflns_limit_k_max 12
_diffrn_reflns_limit_k_min -13
_diffrn_reflns_limit_l_max 18
_diffrn_reflns_limit_l_min -22
_diffrn_reflns_number 9402
_diffrn_reflns_theta_full 25.01
_diffrn_reflns_theta_max 25.01
_diffrn_reflns_theta_min 1.95
_exptl_absorpt_coefficient_mu 1.671
_exptl_absorpt_correction_T_max 0.8247
_exptl_absorpt_correction_T_min 0.7311
_exptl_absorpt_correction_type multi-scan
_exptl_absorpt_process_details sadabs
_exptl_crystal_colour colorless
_exptl_crystal_density_diffrn 1.183
_exptl_crystal_density_method 'not measured'
_exptl_crystal_description prism
_exptl_crystal_F_000 842
_exptl_crystal_size_max 0.20
_exptl_crystal_size_mid 0.18
_exptl_crystal_size_min 0.12
_refine_diff_density_max 4.306
_refine_diff_density_min -3.402
_refine_diff_density_rms 0.258
_refine_ls_extinction_method none
_refine_ls_goodness_of_fit_ref 1.050
_refine_ls_hydrogen_treatment constr
_refine_ls_matrix_type full
_refine_ls_number_parameters 442
_refine_ls_number_reflns 7846
_refine_ls_number_restraints 6
_refine_ls_restrained_S_all 1.049
_refine_ls_R_factor_all 0.1023
_refine_ls_R_factor_gt 0.0879
_refine_ls_shift/su_max 0.000
_refine_ls_shift/su_mean 0.000
_refine_ls_structure_factor_coef Fsqd
_refine_ls_weighting_details 'calc w=1/[\s^2^(Fo^2^)+(0.1916P)^2^+0.0000P] where P=(Fo^2^+2Fc^2^)/3'
_refine_ls_weighting_scheme calc
_refine_ls_wR_factor_gt 0.2277
_refine_ls_wR_factor_ref 0.2457
_reflns_number_gt 6296
_reflns_number_total 7846
_reflns_threshold_expression >2sigma(I)
_cod_data_source_file om9010615_si_001.cif
_cod_data_source_block f80606a
_cod_depositor_comments
;
The following automatic conversions were performed:

'_symmetry_cell_setting' value 'Triclinic' changed to 'triclinic'
according to /home/saulius/struct/CIF-dictionaries/cif_core.dic
dictionary named 'cif_core.dic' version 2.4.1 from 2010-06-29.

Automatic conversion script
Id: cif_fix_values 1715 2011-07-08 13:25:40Z adriana 
;
_cod_original_cell_volume 2283(3)
_cod_original_sg_symbol_H-M P-1
_cod_database_code 4067652

loop_
_symmetry_equiv_pos_as_xyz
'x, y, z'
'-x, -y, -z'

loop_
_atom_site_label
_atom_site_type_symbol
_atom_site_fract_x
_atom_site_fract_y
_atom_site_fract_z
_atom_site_U_iso_or_equiv
_atom_site_adp_type
_atom_site_occupancy
_atom_site_symmetry_multiplicity
_atom_site_calc_flag
_atom_site_refinement_flags
Dy1 Dy 0.85145(4) 0.67135(4) 0.61148(2) 0.0495(2) Uani 1 1 d .
N1 N 0.8573(6) 0.8150(7) 0.7118(4) 0.0453(15) Uani 1 1 d .
N2 N 1.0406(7) 0.8169(7) 0.6636(4) 0.0509(17) Uani 1 1 d .
N3 N 1.0496(6) 0.9581(7) 0.7751(4) 0.0473(16) Uani 1 1 d .
Li1 Li 1.0320(18) 1.1308(16) 0.7888(10) 0.065(4) Uani 1 1 d .
O1 O 1.1842(11) 1.2684(10) 0.7686(7) 0.107(3) Uani 1 1 d .
O2 O 1.0010(9) 1.2010(8) 0.8868(4) 0.084(2) Uani 1 1 d .
O3 O 0.8983(9) 1.1505(8) 0.7328(5) 0.087(2) Uani 1 1 d .
C1 C 0.8726(15) 0.7146(16) 0.4801(6) 0.087(4) Uani 1 1 d .
H1A H 0.9498 0.7167 0.4606 0.104 Uiso 1 1 calc R
C2 C 0.771(2) 0.6146(14) 0.4749(7) 0.115(7) Uani 1 1 d .
H2A H 0.7629 0.5335 0.4524 0.139 Uiso 1 1 calc R
C3 C 0.6774(14) 0.6554(19) 0.5105(10) 0.110(6) Uani 1 1 d .
H3A H 0.5941 0.6046 0.5148 0.132 Uiso 1 1 calc R
C4 C 0.7252(13) 0.7764(14) 0.5368(7) 0.083(3) Uani 1 1 d .
H4A H 0.6830 0.8255 0.5629 0.099 Uiso 1 1 calc R
C5 C 0.8481(12) 0.8156(11) 0.5183(6) 0.068(3) Uani 1 1 d .
H5A H 0.9056 0.8970 0.5297 0.082 Uiso 1 1 calc R
C6 C 0.7266(16) 0.4277(11) 0.6036(11) 0.108(6) Uani 1 1 d .
H6A H 0.6500 0.3946 0.5753 0.129 Uiso 1 1 calc R
C7 C 0.7402(16) 0.4762(13) 0.6725(10) 0.097(4) Uani 1 1 d .
H7A H 0.6732 0.4826 0.7000 0.116 Uiso 1 1 calc R
C8 C 0.8616(17) 0.5140(12) 0.6965(8) 0.088(4) Uani 1 1 d .
H8A H 0.8952 0.5514 0.7426 0.106 Uiso 1 1 calc R
C9 C 0.9306(15) 0.4863(12) 0.6381(10) 0.089(4) Uani 1 1 d .
H9A H 1.0186 0.5015 0.6395 0.107 Uiso 1 1 calc R
C10 C 0.851(2) 0.4359(14) 0.5814(9) 0.108(5) Uani 1 1 d .
H10A H 0.8721 0.4106 0.5359 0.130 Uiso 1 1 calc R
C11 C 0.9858(7) 0.8649(7) 0.7189(5) 0.0426(17) Uani 1 1 d .
C12 C 0.7793(7) 0.8374(8) 0.7694(5) 0.0466(18) Uani 1 1 d .
H12A H 0.8078 0.9275 0.7891 0.056 Uiso 1 1 calc R
C13 C 0.6391(9) 0.7958(12) 0.7393(6) 0.067(3) Uani 1 1 d .
H13A H 0.6334 0.8444 0.7043 0.080 Uiso 1 1 calc R
H13B H 0.6127 0.7085 0.7158 0.080 Uiso 1 1 calc R
C14 C 0.5494(12) 0.8112(16) 0.7948(9) 0.095(5) Uani 1 1 d .
H14A H 0.5679 0.8998 0.8136 0.114 Uiso 1 1 calc R
H14B H 0.4621 0.7775 0.7735 0.114 Uiso 1 1 calc R
C15 C 0.5588(11) 0.7485(14) 0.8531(8) 0.085(4) Uani 1 1 d .
H15A H 0.5266 0.6587 0.8359 0.102 Uiso 1 1 calc R
H15B H 0.5051 0.7687 0.8896 0.102 Uiso 1 1 calc R
C16 C 0.6938(11) 0.7860(12) 0.8846(6) 0.073(3) Uani 1 1 d .
H16A H 0.6964 0.7355 0.9192 0.088 Uiso 1 1 calc R
H16B H 0.7214 0.8729 0.9088 0.088 Uiso 1 1 calc R
C17 C 0.7855(9) 0.7693(10) 0.8285(5) 0.059(2) Uani 1 1 d .
H17A H 0.8724 0.8003 0.8503 0.071 Uiso 1 1 calc R
H17B H 0.7648 0.6808 0.8088 0.071 Uiso 1 1 calc R
C18 C 1.1770(8) 0.8693(9) 0.6541(5) 0.052(2) Uani 1 1 d .
H18A H 1.2211 0.9208 0.6992 0.062 Uiso 1 1 calc R
C19 C 1.2326(9) 0.7670(11) 0.6319(6) 0.064(3) Uani 1 1 d .
H19A H 1.1834 0.7107 0.5899 0.077 Uiso 1 1 calc R
H19B H 1.2247 0.7193 0.6690 0.077 Uiso 1 1 calc R
C20 C 1.3724(10) 0.8160(13) 0.6165(7) 0.080(3) Uani 1 1 d .
H20A H 1.4017 0.7459 0.5997 0.096 Uiso 1 1 calc R
H20B H 1.4233 0.8641 0.6599 0.096 Uiso 1 1 calc R
C21 C 1.3930(11) 0.8982(14) 0.5615(7) 0.085(4) Uani 1 1 d .
H21A H 1.4840 0.9335 0.5559 0.102 Uiso 1 1 calc R
H21B H 1.3510 0.8480 0.5164 0.102 Uiso 1 1 calc R
C22 C 1.3409(10) 0.9977(14) 0.5835(7) 0.087(4) Uani 1 1 d .
H22A H 1.3515 1.0468 0.5469 0.104 Uiso 1 1 calc R
H22B H 1.3901 1.0522 0.6259 0.104 Uiso 1 1 calc R
C23 C 1.1992(10) 0.9527(12) 0.5982(6) 0.070(3) Uani 1 1 d .
H23A H 1.1479 0.9055 0.5548 0.084 Uiso 1 1 calc R
H23B H 1.1723 1.0243 0.6151 0.084 Uiso 1 1 calc R
C24 C 1.1355(8) 0.9382(9) 0.8176(4) 0.051(2) Uani 1 1 d .
C25 C 1.1478(10) 0.8195(11) 0.8176(5) 0.062(2) Uani 1 1 d .
H25A H 1.0952 0.7497 0.7859 0.074 Uiso 1 1 calc R
C26 C 1.2360(13) 0.8052(14) 0.8635(6) 0.082(3) Uani 1 1 d .
H26A H 1.2467 0.7276 0.8591 0.098 Uiso 1 1 calc R
C27 C 1.3065(13) 0.9005(18) 0.9142(7) 0.103(5) Uani 1 1 d .
H27A H 1.3577 0.8869 0.9481 0.124 Uiso 1 1 calc R
C28 C 1.3019(12) 1.0239(17) 0.9153(7) 0.096(4) Uani 1 1 d .
H28A H 1.3563 1.0924 0.9470 0.116 Uiso 1 1 calc R
C29 C 1.2176(10) 1.0395(12) 0.8697(6) 0.070(3) Uani 1 1 d .
H29A H 1.2128 1.1191 0.8723 0.084 Uiso 1 1 calc R
C30 C 1.190(3) 1.3889(19) 0.7615(18) 0.186(13) Uani 1 1 d .
H30A H 1.1076 1.3838 0.7415 0.223 Uiso 1 1 calc R
H30B H 1.2042 1.4412 0.8083 0.223 Uiso 1 1 calc R
C31 C 1.280(4) 1.446(3) 0.7222(16) 0.209(17) Uani 1 1 d .
H31A H 1.3331 1.5278 0.7474 0.251 Uiso 1 1 calc R
H31B H 1.2426 1.4534 0.6784 0.251 Uiso 1 1 calc R
C32 C 1.353(3) 1.357(4) 0.710(2) 0.225(17) Uani 1 1 d U
H32A H 1.3555 1.3292 0.6591 0.269 Uiso 1 1 calc R
H32B H 1.4407 1.3988 0.7296 0.269 Uiso 1 1 calc R
C33 C 1.2952(19) 1.250(2) 0.7407(15) 0.154(9) Uani 1 1 d .
H33A H 1.2731 1.1730 0.7054 0.185 Uiso 1 1 calc R
H33B H 1.3527 1.2459 0.7777 0.185 Uiso 1 1 calc R
C34 C 0.9394(14) 1.1148(13) 0.9323(7) 0.087(4) Uani 1 1 d .
H34A H 0.9537 1.0353 0.9182 0.105 Uiso 1 1 calc R
H34B H 0.8478 1.1000 0.9314 0.105 Uiso 1 1 calc R
C35 C 1.003(2) 1.181(2) 1.0035(8) 0.127(7) Uani 1 1 d .
H35A H 0.9477 1.1542 1.0402 0.153 Uiso 1 1 calc R
H35B H 1.0827 1.1645 1.0108 0.153 Uiso 1 1 calc R
C36 C 1.028(2) 1.309(2) 1.0047(10) 0.141(8) Uani 1 1 d .
H36A H 1.1033 1.3595 1.0362 0.170 Uiso 1 1 calc R
H36B H 0.9556 1.3334 1.0203 0.170 Uiso 1 1 calc R
C37 C 1.052(2) 1.3241(16) 0.9276(10) 0.147(8) Uani 1 1 d .
H37A H 1.0092 1.3779 0.9137 0.177 Uiso 1 1 calc R
H37B H 1.1435 1.3596 0.9221 0.177 Uiso 1 1 calc R
C38 C 0.881(2) 1.1076(17) 0.6584(9) 0.128(6) Uani 1 1 d .
H38A H 0.9566 1.1529 0.6368 0.154 Uiso 1 1 calc R
H38B H 0.8715 1.0193 0.6471 0.154 Uiso 1 1 calc R
C39 C 0.771(4) 1.126(3) 0.6315(16) 0.193(15) Uani 1 1 d .
H39A H 0.7216 1.0541 0.5963 0.232 Uiso 1 1 calc R
H39B H 0.7956 1.1995 0.6100 0.232 Uiso 1 1 calc R
C40 C 0.699(2) 1.144(2) 0.691(2) 0.168(13) Uani 1 1 d .
H40A H 0.6350 1.0653 0.6956 0.202 Uiso 1 1 calc R
H40B H 0.6555 1.2033 0.6862 0.202 Uiso 1 1 calc R
C41 C 0.7977(16) 1.1952(17) 0.7554(11) 0.113(5) Uani 1 1 d .
H41A H 0.8273 1.2860 0.7667 0.136 Uiso 1 1 calc R
H41B H 0.7618 1.1633 0.7965 0.136 Uiso 1 1 calc R

loop_
_atom_site_aniso_label
_atom_site_aniso_U_11
_atom_site_aniso_U_22
_atom_site_aniso_U_33
_atom_site_aniso_U_23
_atom_site_aniso_U_13
_atom_site_aniso_U_12
Dy1 0.0571(3) 0.0547(3) 0.0316(3) 0.00467(18) 0.00259(18) 0.0141(2)
N1 0.051(4) 0.057(4) 0.024(3) 0.005(3) 0.008(3) 0.014(3)
N2 0.051(4) 0.069(5) 0.028(4) 0.004(3) 0.007(3) 0.017(3)
N3 0.052(4) 0.062(4) 0.025(4) 0.006(3) 0.000(3) 0.017(3)
Li1 0.080(10) 0.060(9) 0.045(10) 0.004(7) 0.004(8) 0.015(8)
O1 0.116(8) 0.092(7) 0.111(9) 0.040(6) 0.028(7) 0.022(6)
O2 0.123(7) 0.075(5) 0.043(4) -0.002(4) -0.004(4) 0.026(5)
O3 0.117(6) 0.088(5) 0.056(5) 0.015(4) -0.015(5) 0.034(5)
C1 0.109(10) 0.128(12) 0.036(6) 0.022(7) 0.012(6) 0.055(9)
C2 0.21(2) 0.079(9) 0.039(7) -0.011(6) -0.047(10) 0.037(12)
C3 0.077(8) 0.141(15) 0.093(12) 0.045(11) -0.038(8) 0.002(9)
C4 0.089(8) 0.105(10) 0.062(8) 0.022(7) -0.010(6) 0.041(8)
C5 0.091(8) 0.071(6) 0.045(6) 0.025(5) -0.009(5) 0.021(6)
C6 0.114(11) 0.047(6) 0.142(17) 0.020(8) -0.035(11) 0.001(7)
C7 0.108(11) 0.071(8) 0.110(14) 0.032(8) 0.026(10) 0.020(8)
C8 0.144(13) 0.063(7) 0.067(9) 0.027(6) 0.006(8) 0.039(8)
C9 0.098(9) 0.063(7) 0.114(13) 0.016(7) 0.010(9) 0.036(7)
C10 0.179(18) 0.072(8) 0.078(11) -0.005(7) 0.019(11) 0.060(10)
C11 0.043(4) 0.050(4) 0.036(5) 0.011(3) 0.002(3) 0.016(3)
C12 0.047(4) 0.059(5) 0.034(5) 0.008(4) 0.015(3) 0.018(4)
C13 0.052(5) 0.107(8) 0.049(6) 0.024(6) 0.008(4) 0.031(5)
C14 0.065(7) 0.152(13) 0.096(11) 0.056(10) 0.031(7) 0.057(8)
C15 0.071(7) 0.115(10) 0.075(9) 0.035(7) 0.037(6) 0.030(7)
C16 0.082(7) 0.101(8) 0.042(6) 0.027(6) 0.021(5) 0.031(6)
C17 0.056(5) 0.090(7) 0.035(5) 0.020(5) 0.011(4) 0.028(5)
C18 0.043(4) 0.079(6) 0.028(5) 0.013(4) 0.001(3) 0.011(4)
C19 0.061(5) 0.089(7) 0.048(6) 0.014(5) 0.012(4) 0.033(5)
C20 0.062(6) 0.121(10) 0.069(8) 0.029(7) 0.020(6) 0.042(7)
C21 0.057(6) 0.140(12) 0.057(8) 0.026(7) 0.019(5) 0.028(7)
C22 0.057(6) 0.133(11) 0.067(8) 0.050(8) 0.009(5) 0.011(6)
C23 0.060(5) 0.097(8) 0.054(7) 0.030(6) 0.005(5) 0.020(5)
C24 0.049(4) 0.078(6) 0.022(4) 0.004(4) 0.003(3) 0.019(4)
C25 0.071(6) 0.088(7) 0.033(5) 0.013(5) 0.012(4) 0.035(5)
C26 0.104(8) 0.123(10) 0.042(6) 0.018(6) 0.006(6) 0.069(8)
C27 0.093(9) 0.186(16) 0.050(8) 0.019(9) -0.008(6) 0.075(10)
C28 0.081(8) 0.155(14) 0.045(7) -0.004(8) -0.015(6) 0.042(9)
C29 0.070(6) 0.089(7) 0.040(6) 0.000(5) -0.009(5) 0.019(5)
C30 0.20(2) 0.099(14) 0.27(4) 0.088(19) 0.11(2) 0.034(14)
C31 0.29(4) 0.13(2) 0.12(2) 0.047(17) -0.04(2) -0.05(2)
C32 0.14(2) 0.25(4) 0.27(4) 0.15(3) 0.06(2) 0.00(2)
C33 0.107(13) 0.161(19) 0.18(3) 0.061(17) 0.040(14) 0.016(13)
C34 0.109(9) 0.095(9) 0.056(8) 0.011(6) 0.009(7) 0.033(7)
C35 0.165(16) 0.19(2) 0.036(8) 0.011(10) 0.000(9) 0.084(16)
C36 0.173(19) 0.119(15) 0.084(13) -0.037(11) 0.008(12) 0.017(14)
C37 0.21(2) 0.089(11) 0.098(15) -0.020(10) 0.032(14) 0.010(12)
C38 0.187(18) 0.124(12) 0.058(10) 0.034(9) -0.023(11) 0.024(12)
C39 0.28(4) 0.17(2) 0.13(2) -0.021(18) -0.12(2) 0.11(3)
C40 0.105(13) 0.118(15) 0.27(4) 0.05(2) -0.086(19) 0.020(11)
C41 0.121(12) 0.120(12) 0.119(15) 0.031(10) 0.004(10) 0.064(10)

loop_
_atom_type_symbol
_atom_type_description
_atom_type_scat_dispersion_real
_atom_type_scat_dispersion_imag
_atom_type_scat_source
C C 0.0033 0.0016 'International Tables Vol C Tables 4.2.6.8 and 6.1.1.4'
H H 0.0000 0.0000 'International Tables Vol C Tables 4.2.6.8 and 6.1.1.4'
Li Li -0.0003 0.0001 'International Tables Vol C Tables 4.2.6.8 and 6.1.1.4'
N N 0.0061 0.0033 'International Tables Vol C Tables 4.2.6.8 and 6.1.1.4'
O O 0.0106 0.0060 'International Tables Vol C Tables 4.2.6.8 and 6.1.1.4'
Dy Dy -0.1892 4.4098 'International Tables Vol C Tables 4.2.6.8 and 6.1.1.4'

loop_
_geom_angle_atom_site_label_1
_geom_angle_atom_site_label_2
_geom_angle_atom_site_label_3
_geom_angle
N1 Dy1 N2 58.4(2)
N1 Dy1 C3 113.8(6)
N2 Dy1 C3 136.4(4)
N1 Dy1 C2 140.3(4)
N2 Dy1 C2 127.0(5)
C3 Dy1 C2 30.6(5)
N1 Dy1 C10 136.2(4)
N2 Dy1 C10 115.1(5)
C3 Dy1 C10 98.8(7)
C2 Dy1 C10 81.0(5)
N1 Dy1 C6 121.0(5)
N2 Dy1 C6 137.2(4)
C3 Dy1 C6 85.5(6)
C2 Dy1 C6 82.6(6)
C10 Dy1 C6 31.0(5)
N1 Dy1 C1 126.2(4)
N2 Dy1 C1 99.0(4)
C3 Dy1 C1 47.7(5)
C2 Dy1 C1 28.3(5)
C10 Dy1 C1 97.2(5)
C6 Dy1 C1 108.3(6)
N1 Dy1 C5 97.4(3)
N2 Dy1 C5 89.4(3)
C3 Dy1 C5 47.3(5)
C2 Dy1 C5 48.3(4)
C10 Dy1 C5 126.4(5)
C6 Dy1 C5 129.6(5)
C1 Dy1 C5 29.6(4)
N1 Dy1 C7 93.2(4)
N2 Dy1 C7 118.3(5)
C3 Dy1 C7 104.5(6)
C2 Dy1 C7 110.0(6)
C10 Dy1 C7 49.1(5)
C6 Dy1 C7 28.8(5)
C1 Dy1 C7 136.9(6)
C5 Dy1 C7 151.8(5)
N1 Dy1 C9 112.2(4)
N2 Dy1 C9 90.3(4)
C3 Dy1 C9 127.1(6)
C2 Dy1 C9 107.3(5)
C10 Dy1 C9 28.3(5)
C6 Dy1 C9 48.3(5)
C1 Dy1 C9 116.3(5)
C5 Dy1 C9 144.8(5)
C7 Dy1 C9 48.1(5)
N1 Dy1 C4 91.1(4)
N2 Dy1 C4 110.3(4)
C3 Dy1 C4 28.5(5)
C2 Dy1 C4 49.2(5)
C10 Dy1 C4 126.8(6)
C6 Dy1 C4 112.4(5)
C1 Dy1 C4 48.6(4)
C5 Dy1 C4 29.3(4)
C7 Dy1 C4 125.0(5)
C9 Dy1 C4 155.1(5)
N1 Dy1 C8 87.2(4)
N2 Dy1 C8 91.7(4)
C3 Dy1 C8 132.0(5)
C2 Dy1 C8 128.0(5)
C10 Dy1 C8 49.0(5)
C6 Dy1 C8 48.0(5)
C1 Dy1 C8 145.6(5)
C5 Dy1 C8 175.1(4)
C7 Dy1 C8 28.4(5)
C9 Dy1 C8 30.5(5)
C4 Dy1 C8 152.9(5)
C11 N1 C12 121.6(7)
C11 N1 Dy1 94.7(5)
C12 N1 Dy1 140.7(5)
C11 N2 C18 122.0(7)
C11 N2 Dy1 94.5(5)
C18 N2 Dy1 143.3(6)
C24 N3 C11 119.0(7)
C24 N3 Li1 119.5(8)
C11 N3 Li1 121.2(8)
O3 Li1 O2 102.6(9)
O3 Li1 O1 100.8(9)
O2 Li1 O1 102.0(9)
O3 Li1 N3 117.8(9)
O2 Li1 N3 115.1(9)
O1 Li1 N3 116.2(10)
C30 O1 C33 106.4(15)
C30 O1 Li1 127.8(14)
C33 O1 Li1 123.9(13)
C37 O2 C34 109.5(12)
C37 O2 Li1 130.4(11)
C34 O2 Li1 118.6(9)
C41 O3 C38 109.2(13)
C41 O3 Li1 128.9(11)
C38 O3 Li1 121.7(12)
C2 C1 C5 109.7(14)
C2 C1 Dy1 75.6(8)
C5 C1 Dy1 75.3(7)
C2 C1 H1A 125.1
C5 C1 H1A 125.1
Dy1 C1 H1A 115.9
C1 C2 C3 105.5(13)
C1 C2 Dy1 76.2(7)
C3 C2 Dy1 74.7(8)
C1 C2 H2A 127.2
C3 C2 H2A 127.2
Dy1 C2 H2A 114.6
C4 C3 C2 109.8(14)
C4 C3 Dy1 76.6(7)
C2 C3 Dy1 74.7(7)
C4 C3 H3A 125.1
C2 C3 H3A 125.1
Dy1 C3 H3A 115.5
C3 C4 C5 106.7(14)
C3 C4 Dy1 74.9(8)
C5 C4 Dy1 74.9(6)
C3 C4 H4A 126.6
C5 C4 H4A 126.6
Dy1 C4 H4A 115.9
C4 C5 C1 108.1(13)
C4 C5 Dy1 75.8(7)
C1 C5 Dy1 75.1(7)
C4 C5 H5A 125.9
C1 C5 H5A 125.9
Dy1 C5 H5A 115.3
C7 C6 C10 107.2(15)
C7 C6 Dy1 75.9(8)
C10 C6 Dy1 74.5(8)
C7 C6 H6A 126.4
C10 C6 H6A 126.4
Dy1 C6 H6A 115.5
C8 C7 C6 110.8(16)
C8 C7 Dy1 76.4(8)
C6 C7 Dy1 75.3(9)
C8 C7 H7A 124.6
C6 C7 H7A 124.6
Dy1 C7 H7A 115.6
C7 C8 C9 106.3(15)
C7 C8 Dy1 75.2(8)
C9 C8 Dy1 74.5(8)
C7 C8 H8A 126.9
C9 C8 H8A 126.9
Dy1 C8 H8A 115.8
C10 C9 C8 109.5(15)
C10 C9 Dy1 75.2(9)
C8 C9 Dy1 75.0(7)
C10 C9 H9A 125.3
C8 C9 H9A 125.3
Dy1 C9 H9A 116.5
C9 C10 C6 106.2(15)
C9 C10 Dy1 76.5(8)
C6 C10 Dy1 74.5(7)
C9 C10 H10A 126.9
C6 C10 H10A 126.9
Dy1 C10 H10A 114.6
N1 C11 N2 112.0(7)
N1 C11 N3 122.0(7)
N2 C11 N3 125.9(7)
N1 C11 Dy1 56.1(4)
N2 C11 Dy1 56.2(4)
N3 C11 Dy1 177.0(6)
N1 C12 C17 114.0(7)
N1 C12 C13 108.3(8)
C17 C12 C13 108.8(8)
N1 C12 H12A 108.6
C17 C12 H12A 108.6
C13 C12 H12A 108.6
C14 C13 C12 112.7(10)
C14 C13 H13A 109.0
C12 C13 H13A 109.0
C14 C13 H13B 109.0
C12 C13 H13B 109.0
H13A C13 H13B 107.8
C15 C14 C13 112.8(10)
C15 C14 H14A 109.0
C13 C14 H14A 109.0
C15 C14 H14B 109.0
C13 C14 H14B 109.0
H14A C14 H14B 107.8
C14 C15 C16 112.6(10)
C14 C15 H15A 109.1
C16 C15 H15A 109.1
C14 C15 H15B 109.1
C16 C15 H15B 109.1
H15A C15 H15B 107.8
C15 C16 C17 111.5(10)
C15 C16 H16A 109.3
C17 C16 H16A 109.3
C15 C16 H16B 109.3
C17 C16 H16B 109.3
H16A C16 H16B 108.0
C12 C17 C16 112.4(8)
C12 C17 H17A 109.1
C16 C17 H17A 109.1
C12 C17 H17B 109.1
C16 C17 H17B 109.1
H17A C17 H17B 107.8
N2 C18 C19 110.5(8)
N2 C18 C23 110.7(7)
C19 C18 C23 109.5(8)
N2 C18 H18A 108.7
C19 C18 H18A 108.7
C23 C18 H18A 108.7
C18 C19 C20 112.8(10)
C18 C19 H19A 109.0
C20 C19 H19A 109.0
C18 C19 H19B 109.0
C20 C19 H19B 109.0
H19A C19 H19B 107.8
C19 C20 C21 111.9(10)
C19 C20 H20A 109.2
C21 C20 H20A 109.2
C19 C20 H20B 109.2
C21 C20 H20B 109.2
H20A C20 H20B 107.9
C22 C21 C20 109.8(10)
C22 C21 H21A 109.7
C20 C21 H21A 109.7
C22 C21 H21B 109.7
C20 C21 H21B 109.7
H21A C21 H21B 108.2
C21 C22 C23 114.2(11)
C21 C22 H22A 108.7
C23 C22 H22A 108.7
C21 C22 H22B 108.7
C23 C22 H22B 108.7
H22A C22 H22B 107.6
C22 C23 C18 110.5(9)
C22 C23 H23A 109.6
C18 C23 H23A 109.6
C22 C23 H23B 109.6
C18 C23 H23B 109.6
H23A C23 H23B 108.1
N3 C24 C25 124.6(8)
N3 C24 C29 120.2(9)
C25 C24 C29 115.2(9)
C26 C25 C24 121.6(11)
C26 C25 H25A 119.2
C24 C25 H25A 119.2
C27 C26 C25 121.7(13)
C27 C26 H26A 119.2
C25 C26 H26A 119.2
C26 C27 C28 119.1(12)
C26 C27 H27A 120.5
C28 C27 H27A 120.5
C29 C28 C27 119.4(13)
C29 C28 H28A 120.3
C27 C28 H28A 120.3
C28 C29 C24 122.7(12)
C28 C29 H29A 118.7
C24 C29 H29A 118.7
C31 C30 O1 117(3)
C31 C30 H30A 108.1
O1 C30 H30A 108.1
C31 C30 H30B 108.1
O1 C30 H30B 108.1
H30A C30 H30B 107.3
C30 C31 C32 101(2)
C30 C31 H31A 111.7
C32 C31 H31A 111.7
C30 C31 H31B 111.7
C32 C31 H31B 111.7
H31A C31 H31B 109.4
C33 C32 C31 111(2)
C33 C32 H32A 109.4
C31 C32 H32A 109.4
C33 C32 H32B 109.4
C31 C32 H32B 109.4
H32A C32 H32B 108.0
O1 C33 C32 104(2)
O1 C33 H33A 110.9
C32 C33 H33A 110.9
O1 C33 H33B 110.9
C32 C33 H33B 110.9
H33A C33 H33B 108.9
O2 C34 C35 103.3(13)
O2 C34 H34A 111.1
C35 C34 H34A 111.1
O2 C34 H34B 111.1
C35 C34 H34B 111.1
H34A C34 H34B 109.1
C36 C35 C34 105.6(16)
C36 C35 H35A 110.6
C34 C35 H35A 110.6
C36 C35 H35B 110.6
C34 C35 H35B 110.6
H35A C35 H35B 108.8
C35 C36 C37 105.1(14)
C35 C36 H36A 110.7
C37 C36 H36A 110.7
C35 C36 H36B 110.7
C37 C36 H36B 110.7
H36A C36 H36B 108.8
O2 C37 C36 104.7(15)
O2 C37 H37A 110.8
C36 C37 H37A 110.8
O2 C37 H37B 110.8
C36 C37 H37B 110.8
H37A C37 H37B 108.9
C39 C38 O3 110(2)
C39 C38 H38A 109.7
O3 C38 H38A 109.7
C39 C38 H38B 109.7
O3 C38 H38B 109.7
H38A C38 H38B 108.2
C38 C39 C40 106(2)
C38 C39 H39A 110.6
C40 C39 H39A 110.6
C38 C39 H39B 110.6
C40 C39 H39B 110.6
H39A C39 H39B 108.8
C39 C40 C41 105.3(17)
C39 C40 H40A 110.7
C41 C40 H40A 110.7
C39 C40 H40B 110.7
C41 C40 H40B 110.7
H40A C40 H40B 108.8
O3 C41 C40 103.2(18)
O3 C41 H41A 111.1
C40 C41 H41A 111.1
O3 C41 H41B 111.1
C40 C41 H41B 111.1
H41A C41 H41B 109.1

loop_
_geom_bond_atom_site_label_1
_geom_bond_atom_site_label_2
_geom_bond_distance
Dy1 N1 2.290(7)
Dy1 N2 2.290(7)
Dy1 C3 2.668(13)
Dy1 C2 2.668(12)
Dy1 C10 2.670(13)
Dy1 C6 2.671(12)
Dy1 C1 2.675(12)
Dy1 C5 2.677(10)
Dy1 C7 2.678(13)
Dy1 C9 2.686(12)
Dy1 C4 2.689(12)
Dy1 C8 2.692(12)
N1 C11 1.343(10)
N1 C12 1.451(10)
N2 C11 1.351(11)
N2 C18 1.457(11)
N3 C24 1.352(11)
N3 C11 1.376(11)
N3 Li1 2.034(19)
Li1 O3 1.92(2)
Li1 O2 1.995(19)
Li1 O1 2.00(2)
O1 C30 1.40(2)
O1 C33 1.41(2)
O2 C37 1.418(17)
O2 C34 1.456(16)
O3 C41 1.412(17)
O3 C38 1.421(19)
C1 C2 1.31(2)
C1 C5 1.367(19)
C1 H1A 0.9300
C2 C3 1.41(2)
C2 H2A 0.9300
C3 C4 1.32(2)
C3 H3A 0.9300
C4 C5 1.358(19)
C4 H4A 0.9300
C5 H5A 0.9300
C6 C7 1.33(2)
C6 C10 1.43(2)
C6 H6A 0.9300
C7 C8 1.32(2)
C7 H7A 0.9300
C8 C9 1.41(2)
C8 H8A 0.9300
C9 C10 1.31(2)
C9 H9A 0.9300
C10 H10A 0.9300
C12 C17 1.515(13)
C12 C13 1.538(13)
C12 H12A 0.9800
C13 C14 1.493(16)
C13 H13A 0.9700
C13 H13B 0.9700
C14 C15 1.468(19)
C14 H14A 0.9700
C14 H14B 0.9700
C15 C16 1.500(18)
C15 H15A 0.9700
C15 H15B 0.9700
C16 C17 1.520(13)
C16 H16A 0.9700
C16 H16B 0.9700
C17 H17A 0.9700
C17 H17B 0.9700
C18 C19 1.499(14)
C18 C23 1.545(14)
C18 H18A 0.9800
C19 C20 1.515(14)
C19 H19A 0.9700
C19 H19B 0.9700
C20 C21 1.523(19)
C20 H20A 0.9700
C20 H20B 0.9700
C21 C22 1.44(2)
C21 H21A 0.9700
C21 H21B 0.9700
C22 C23 1.528(15)
C22 H22A 0.9700
C22 H22B 0.9700
C23 H23A 0.9700
C23 H23B 0.9700
C24 C25 1.419(14)
C24 C29 1.435(13)
C25 C26 1.382(15)
C25 H25A 0.9300
C26 C27 1.34(2)
C26 H26A 0.9300
C27 C28 1.44(2)
C27 H27A 0.9300
C28 C29 1.354(17)
C28 H28A 0.9300
C29 H29A 0.9300
C30 C31 1.32(4)
C30 H30A 0.9700
C30 H30B 0.9700
C31 C32 1.49(4)
C31 H31A 0.9700
C31 H31B 0.9700
C32 C33 1.43(3)
C32 H32A 0.9700
C32 H32B 0.9700
C33 H33A 0.9700
C33 H33B 0.9700
C34 C35 1.49(2)
C34 H34A 0.9700
C34 H34B 0.9700
C35 C36 1.40(3)
C35 H35A 0.9700
C35 H35B 0.9700
C36 C37 1.55(3)
C36 H36A 0.9700
C36 H36B 0.9700
C37 H37A 0.9700
C37 H37B 0.9700
C38 C39 1.42(3)
C38 H38A 0.9700
C38 H38B 0.9700
C39 C40 1.43(4)
C39 H39A 0.9700
C39 H39B 0.9700
C40 C41 1.54(3)
C40 H40A 0.9700
C40 H40B 0.9700
C41 H41A 0.9700
C41 H41B 0.9700
